data_7249159
loop_
_publ_author_name
'Mahdavi, Seyedehmahbobeh'
'Bockfeld, Dirk'
'Esarev, Igor V.'
'Lippmann, Petra'
'Frank, Ren\'e'
'Br\"onstrup, Mark'
'Ott, Ingo'
'Tamm, Matthias'

_publ_section_title
;
 Gold(I) and Gold(III) Carbene Complexes from the Marine Betaine
 Norzooanemonin: Inhibition of Thioredoxin Reductase, Anti-proliferative
 and Antimicrobial Activity
;
_journal_name_full 'RSC Medicinal Chemistry'
_journal_paper_doi 10.1039/D4MD00358F
_journal_year 2024
_chemical_formula_moiety 'C16 H24 Au Cl2 N4 O4, B F4'
_chemical_formula_sum 'C16 H24 Au B Cl2 F4 N4 O4'
_chemical_formula_weight 691.07
_space_group_crystal_system triclinic
_space_group_IT_number 2
_space_group_name_Hall '-P 1'
_space_group_name_H-M_alt 'P -1'
_atom_sites_solution_hydrogens geom
_atom_sites_solution_primary iterative
_atom_sites_solution_secondary difmap
_audit_creation_method SHELXL-2018/3
_audit_update_record
;
2024-05-14 deposited with the CCDC.	2024-07-30 downloaded from the CCDC.
;
_cell_angle_alpha 104.139(2)
_cell_angle_beta 92.906(2)
_cell_angle_gamma 107.309(3)
_cell_formula_units_Z 4
_cell_length_a 10.9098(4)
_cell_length_b 11.4446(4)
_cell_length_c 21.1235(4)
_cell_measurement_reflns_used 51242
_cell_measurement_temperature 100(2)
_cell_measurement_theta_max 79.9930
_cell_measurement_theta_min 4.3500
_cell_volume 2419.95(14)
_computing_cell_refinement 'CrysAlisPro 1.171.42.64a (Rigaku OD, 2022)'
_computing_data_collection 'CrysAlisPro 1.171.42.64a (Rigaku OD, 2022)'
_computing_data_reduction 'CrysAlisPro 1.171.42.64a (Rigaku OD, 2022)'
_computing_publication_material 'OLEX2 v1.3 (O. V. Dolomanov et al., J. Appl. Cryst., 2009, 42, 339-341)'
_computing_structure_refinement 'SHELXL-2018/3 (G. M. Sheldrick, Acta Cryst., 2015, C71, 3-8)'
_computing_structure_solution 'SHELXT 2018/2 (G. M. Sheldrick, Acta Cryst., 2015, A71, 3-8)'
_diffrn_ambient_environment N~2~
_diffrn_ambient_temperature 100(2)
_diffrn_detector 'Hybrid Pixel Array Detector'
_diffrn_detector_area_resol_mean 10.0000
_diffrn_detector_type HyPix
_diffrn_measured_fraction_theta_full 1.000
_diffrn_measured_fraction_theta_max 0.981
_diffrn_measurement_device 'four-circle diffractometer'
_diffrn_measurement_device_type 'XtaLAB Synergy, Single source at home/near, HyPix'
_diffrn_measurement_method '\w scans'
_diffrn_radiation_monochromator mirror
_diffrn_radiation_probe x-ray
_diffrn_radiation_type 'Cu K\a'
_diffrn_radiation_wavelength 1.54184
_diffrn_reflns_av_R_equivalents 0.0775
_diffrn_reflns_av_unetI/netI 0.0257
_diffrn_reflns_Laue_measured_fraction_full 1.000
_diffrn_reflns_Laue_measured_fraction_max 0.981
_diffrn_reflns_limit_h_max 13
_diffrn_reflns_limit_h_min -13
_diffrn_reflns_limit_k_max 12
_diffrn_reflns_limit_k_min -14
_diffrn_reflns_limit_l_max 26
_diffrn_reflns_limit_l_min -26
_diffrn_reflns_number 104474
_diffrn_reflns_point_group_measured_fraction_full 1.000
_diffrn_reflns_point_group_measured_fraction_max 0.981
_diffrn_reflns_theta_full 67.684
_diffrn_reflns_theta_max 80.549
_diffrn_reflns_theta_min 4.176
_diffrn_source 'micro-focus sealed X-ray tube'
_diffrn_source_type 'PhotonJet (Cu) X-ray Source'
_exptl_absorpt_coefficient_mu 14.013
_exptl_absorpt_correction_T_max 1.000
_exptl_absorpt_correction_T_min 0.182
_exptl_absorpt_correction_type gaussian
_exptl_absorpt_process_details
;
CrysAlisPro 1.171.42.64a (Rigaku Oxford Diffraction, 2022)
Numerical absorption correction based on gaussian integration over
a multifaceted crystal model
Empirical absorption correction using spherical harmonics,
implemented in SCALE3 ABSPACK scaling algorithm.
;
_exptl_crystal_colour colourless
_exptl_crystal_density_diffrn 1.897
_exptl_crystal_description plate
_exptl_crystal_F_000 1336
_exptl_crystal_size_max 0.160
_exptl_crystal_size_mid 0.140
_exptl_crystal_size_min 0.010
_refine_diff_density_max 1.360
_refine_diff_density_min -1.754
_refine_diff_density_rms 0.150
_refine_ls_extinction_coef 0.00009(2)
_refine_ls_extinction_expression Fc^*^=kFc[1+0.001xFc^2^\l^3^/sin(2\q)]^-1/4^
_refine_ls_extinction_method 'SHELXL-2018/3 (Sheldrick 2018)'
_refine_ls_goodness_of_fit_ref 1.142
_refine_ls_hydrogen_treatment constr
_refine_ls_matrix_type full
_refine_ls_number_parameters 688
_refine_ls_number_reflns 10403
_refine_ls_number_restraints 254
_refine_ls_restrained_S_all 1.133
_refine_ls_R_factor_all 0.0396
_refine_ls_R_factor_gt 0.0371
_refine_ls_shift/su_max 0.001
_refine_ls_shift/su_mean 0.000
_refine_ls_structure_factor_coef Fsqd
_refine_ls_weighting_details 'w=1/[\s^2^(Fo^2^)+(0.0625P)^2^+2.2371P] where P=(Fo^2^+2Fc^2^)/3'
_refine_ls_weighting_scheme calc
_refine_ls_wR_factor_gt 0.1176
_refine_ls_wR_factor_ref 0.1200
_reflns_Friedel_coverage 0.000
_reflns_number_gt 9271
_reflns_number_total 10403
_reflns_threshold_expression 'I > 2\s(I)'
_cod_data_source_file d4md00358f2.cif
_cod_data_source_block sm40db
_cod_original_cell_volume 2419.94(14)
_cod_database_code 7249159
_shelx_shelxl_version_number 2018/3
_shelx_space_group_comment
;
The symmetry employed for this shelxl refinement is uniquely defined
by the following loop, which should always be used as a source of
symmetry information in preference to the above space-group names.
They are only intended as comments.
;
_shelx_estimated_absorpt_t_min 0.213
_shelx_estimated_absorpt_t_max 0.873
_oxdiff_exptl_absorpt_empirical_full_min 0.474
_oxdiff_exptl_absorpt_empirical_full_max 2.081
_oxdiff_exptl_absorpt_empirical_details
;
Empirical correction (ABSPACK) includes:
- Absorption correction using spherical harmonics
- Frame scaling
- Detector area scaling
;

loop_
_space_group_symop_operation_xyz
'x, y, z'
'-x, -y, -z'

loop_
_atom_site_label
_atom_site_type_symbol
_atom_site_fract_x
_atom_site_fract_y
_atom_site_fract_z
_atom_site_U_iso_or_equiv
_atom_site_adp_type
_atom_site_occupancy
_atom_site_site_symmetry_order
_atom_site_calc_flag
_atom_site_refinement_flags_posn
_atom_site_refinement_flags_adp
_atom_site_refinement_flags_occupancy
_atom_site_disorder_assembly
_atom_site_disorder_group
Au1 Au 1.000000 1.000000 0.000000 0.02533(8) Uani 1 2 d S . P . .
Cl1 Cl 1.11002(8) 1.20867(8) 0.00942(4) 0.03524(18) Uani 1 1 d . . . . .
O1 O 0.6586(2) 1.2427(2) 0.15323(12) 0.0364(5) Uani 1 1 d . . . . .
O2 O 0.7025(2) 1.1864(3) 0.24501(11) 0.0388(6) Uani 1 1 d . . . . .
N1 N 0.8318(2) 1.1077(3) 0.09200(12) 0.0259(5) Uani 1 1 d . . . . .
N2 N 0.9535(3) 1.0316(3) 0.14294(16) 0.0310(7) Uani 1 1 d . . . . .
C1 C 0.9239(3) 1.0513(3) 0.08429(15) 0.0257(6) Uani 1 1 d . . . . .
C2 C 0.8040(3) 1.1238(3) 0.15650(15) 0.0281(6) Uani 1 1 d . . . . .
C3 C 0.8804(3) 1.0751(3) 0.18764(15) 0.0303(6) Uani 1 1 d . . . . .
H3 H 0.882647 1.071965 0.232201 0.036 Uiso 1 1 calc R U . . .
C4 C 0.7687(3) 1.1408(3) 0.03902(15) 0.0307(7) Uani 1 1 d . . . . .
H4A H 0.675137 1.096817 0.032961 0.046 Uiso 1 1 calc R U . . .
H4B H 0.803646 1.114727 -0.002003 0.046 Uiso 1 1 calc R U . . .
H4C H 0.785014 1.232891 0.050717 0.046 Uiso 1 1 calc R U . . .
C5 C 1.0552(4) 0.9776(4) 0.15764(18) 0.0429(8) Uani 1 1 d . . . . .
H5A H 1.037025 0.892777 0.127370 0.064 Uiso 1 1 calc R U . . .
H5B H 1.056527 0.971321 0.203094 0.064 Uiso 1 1 calc R U . . .
H5C H 1.139538 1.032940 0.152222 0.064 Uiso 1 1 calc R U . . .
C6 C 0.7134(3) 1.1904(3) 0.18283(15) 0.0291(6) Uani 1 1 d . . . . .
C7 C 0.6070(4) 1.2391(4) 0.27580(18) 0.0450(9) Uani 1 1 d . . . . .
H7A H 0.518274 1.180144 0.258756 0.054 Uiso 1 1 calc R U . . .
H7B H 0.614365 1.321581 0.266655 0.054 Uiso 1 1 calc R U . . .
C8 C 0.6356(4) 1.2567(4) 0.34769(18) 0.0510(9) Uani 1 1 d . . . . .
H8A H 0.646899 1.179099 0.355204 0.076 Uiso 1 1 calc R U . . .
H8B H 0.563454 1.274164 0.369688 0.076 Uiso 1 1 calc R U . . .
H8C H 0.715158 1.328265 0.365585 0.076 Uiso 1 1 calc R U . . .
Au1A Au 0.500000 1.000000 0.500000 0.02738(9) Uani 1 2 d S . P . .
Cl1A Cl 0.62171(9) 1.20479(8) 0.50911(4) 0.0430(2) Uani 1 1 d . . . . .
O1A O 0.8307(2) 0.7569(2) 0.34006(11) 0.0335(5) Uani 1 1 d . . . . .
O2A O 0.7488(2) 0.7733(2) 0.24306(10) 0.0343(5) Uani 1 1 d . . . . .
N1A N 0.6635(2) 0.8947(3) 0.40394(12) 0.0266(5) Uani 1 1 d . . . . .
N2A N 0.5071(3) 0.9301(3) 0.35327(14) 0.0333(7) Uani 1 1 d . . . . .
C1A C 0.5634(3) 0.9386(3) 0.41319(15) 0.0282(6) Uani 1 1 d . . . . .
C2A C 0.6710(3) 0.8591(3) 0.33678(14) 0.0283(6) Uani 1 1 d . . . . .
C3A C 0.5733(3) 0.8828(3) 0.30575(15) 0.0328(7) Uani 1 1 d . . . . .
H3A H 0.554295 0.869040 0.259623 0.039 Uiso 1 1 calc R U . . .
C4A C 0.7507(3) 0.8888(4) 0.45719(15) 0.0351(7) Uani 1 1 d . . . . .
H4AA H 0.736024 0.799805 0.456639 0.053 Uiso 1 1 calc R U . . .
H4AB H 0.733660 0.935106 0.499579 0.053 Uiso 1 1 calc R U . . .
H4AC H 0.840711 0.927571 0.451035 0.053 Uiso 1 1 calc R U . . .
C5A C 0.3862(4) 0.9593(4) 0.34079(18) 0.0483(10) Uani 1 1 d . . . . .
H5AA H 0.313647 0.897303 0.352369 0.072 Uiso 1 1 calc R U . . .
H5AB H 0.370027 0.954885 0.294073 0.072 Uiso 1 1 calc R U . . .
H5AC H 0.395028 1.045003 0.367666 0.072 Uiso 1 1 calc R U . . .
C6A C 0.7613(3) 0.7926(3) 0.30861(15) 0.0294(6) Uani 1 1 d . . . . .
C7A C 0.8227(3) 0.6967(3) 0.20795(16) 0.0359(7) Uani 1 1 d . . . . .
H7AA H 0.912481 0.727384 0.230773 0.043 Uiso 1 1 calc R U . . .
H7AB H 0.826418 0.706763 0.162782 0.043 Uiso 1 1 calc R U . . .
C8A C 0.7616(3) 0.5564(3) 0.20432(17) 0.0388(7) Uani 1 1 d . . . . .
H8AA H 0.806601 0.506171 0.175985 0.058 Uiso 1 1 calc R U . . .
H8AB H 0.669949 0.528227 0.186015 0.058 Uiso 1 1 calc R U . . .
H8AC H 0.768825 0.544722 0.248635 0.058 Uiso 1 1 calc R U . . .
Au1B Au 0.500000 0.500000 0.000000 0.02189(8) Uani 1 2 d S . P . .
Cl1B Cl 0.70776(7) 0.50755(8) 0.02742(4) 0.03252(17) Uani 1 1 d . . . . .
O1B O 0.3614(2) 0.5875(2) 0.27130(11) 0.0376(5) Uani 1 1 d . . . . .
O2B O 0.3893(2) 0.4072(2) 0.28543(10) 0.0317(5) Uani 1 1 d . . . . .
N1B N 0.4259(3) 0.5103(3) 0.13710(13) 0.0255(5) Uani 1 1 d . . . . .
N2B N 0.4358(2) 0.3245(2) 0.08876(12) 0.0233(5) Uani 1 1 d . . . . .
C1B C 0.4479(3) 0.4397(3) 0.08075(13) 0.0227(5) Uani 1 1 d . . . . .
C2B C 0.4022(3) 0.4376(3) 0.18190(15) 0.0262(6) Uani 1 1 d . . . . .
C3B C 0.4079(3) 0.3204(3) 0.15070(15) 0.0263(6) Uani 1 1 d . . . . .
H3B H 0.395079 0.249696 0.168534 0.032 Uiso 1 1 calc R U . . .
C4B C 0.4363(3) 0.6449(3) 0.14792(16) 0.0313(6) Uani 1 1 d . . . . .
H4BA H 0.524733 0.698281 0.167471 0.047 Uiso 1 1 calc R U . . .
H4BB H 0.375200 0.665323 0.177780 0.047 Uiso 1 1 calc R U . . .
H4BC H 0.415934 0.660765 0.105715 0.047 Uiso 1 1 calc R U . . .
C5B C 0.4485(3) 0.2172(3) 0.03698(15) 0.0287(6) Uani 1 1 d . . . . .
H5BA H 0.375110 0.187777 0.001921 0.043 Uiso 1 1 calc R U . . .
H5BB H 0.449330 0.147467 0.056032 0.043 Uiso 1 1 calc R U . . .
H5BC H 0.529486 0.245299 0.018653 0.043 Uiso 1 1 calc R U . . .
C6B C 0.3816(3) 0.4880(3) 0.25014(15) 0.0286(6) Uani 1 1 d . . . . .
C7B C 0.3733(3) 0.4472(3) 0.35523(15) 0.0355(7) Uani 1 1 d . . . . .
H7BA H 0.346045 0.371666 0.372476 0.043 Uiso 1 1 calc R U . . .
H7BB H 0.304760 0.487985 0.359671 0.043 Uiso 1 1 calc R U . . .
C8B C 0.4978(4) 0.5390(4) 0.39470(19) 0.0447(9) Uani 1 1 d . . . . .
H8BA H 0.521149 0.616630 0.379940 0.067 Uiso 1 1 calc R U . . .
H8BB H 0.566720 0.500103 0.388472 0.067 Uiso 1 1 calc R U . . .
H8BC H 0.486964 0.560169 0.441455 0.067 Uiso 1 1 calc R U . . .
Au1C Au 0.000000 0.500000 0.500000 0.02746(9) Uani 1 2 d S . P . .
Cl1C Cl 0.20157(8) 0.47810(8) 0.50617(4) 0.03759(18) Uani 1 1 d . . . . .
O1C O 0.0670(3) 0.3633(2) 0.21753(13) 0.0470(6) Uani 1 1 d . . . . .
O2C O 0.0652(2) 0.5504(2) 0.20175(11) 0.0356(5) Uani 1 1 d . . . . .
N1C N 0.0307(3) 0.4623(3) 0.35495(16) 0.0305(7) Uani 1 1 d . . . . .
N2C N 0.0420(3) 0.6563(2) 0.40150(13) 0.0292(5) Uani 1 1 d . . . . .
C1C C 0.0258(3) 0.5418(3) 0.41237(15) 0.0290(6) Uani 1 1 d . . . . .
C2C C 0.0503(3) 0.5281(3) 0.30687(16) 0.0305(6) Uani 1 1 d . . . . .
C3C C 0.0573(3) 0.6498(3) 0.33734(16) 0.0306(6) Uani 1 1 d . . . . .
H3C H 0.070438 0.717768 0.317429 0.037 Uiso 1 1 calc R U . . .
C4C C 0.0122(4) 0.3257(3) 0.34535(17) 0.0369(7) Uani 1 1 d . . . . .
H4CA H -0.067774 0.275207 0.315405 0.055 Uiso 1 1 calc R U . . .
H4CB H 0.006079 0.305868 0.387893 0.055 Uiso 1 1 calc R U . . .
H4CC H 0.085908 0.305380 0.326378 0.055 Uiso 1 1 calc R U . . .
C5C C 0.0426(4) 0.7708(3) 0.45217(17) 0.0359(7) Uani 1 1 d . . . . .
H5CA H -0.038997 0.753570 0.471050 0.054 Uiso 1 1 calc R U . . .
H5CB H 0.052010 0.841215 0.432125 0.054 Uiso 1 1 calc R U . . .
H5CC H 0.115195 0.793904 0.487026 0.054 Uiso 1 1 calc R U . . .
C6C C 0.0621(3) 0.4699(3) 0.23839(17) 0.0345(7) Uani 1 1 d . . . . .
C7C C 0.0722(4) 0.5005(4) 0.13178(18) 0.0440(8) Uani 1 1 d . . . . .
H7CA H -0.001218 0.421603 0.112482 0.053 Uiso 1 1 calc R U . . .
H7CB H 0.153995 0.480738 0.126094 0.053 Uiso 1 1 calc R U . . .
C8C C 0.0665(4) 0.6003(4) 0.09843(19) 0.0487(9) Uani 1 1 d . . . . .
H8CA H 0.081201 0.573848 0.052488 0.073 Uiso 1 1 calc R U . . .
H8CB H 0.133499 0.680784 0.121166 0.073 Uiso 1 1 calc R U . . .
H8CC H -0.018928 0.611820 0.099778 0.073 Uiso 1 1 calc R U . . .
F1A F 0.3197(4) 0.8186(4) 0.0863(2) 0.0603(12) Uani 0.851(6) 1 d D . P A 1
F2A F 0.5126(3) 0.9625(3) 0.08792(18) 0.0662(11) Uani 0.851(6) 1 d D . P A 1
F3A F 0.4513(5) 0.9232(3) 0.18261(14) 0.0689(13) Uani 0.851(6) 1 d D . P A 1
F4A F 0.3525(5) 1.0286(4) 0.1312(2) 0.0437(11) Uani 0.851(6) 1 d D . P A 1
B1A B 0.4097(5) 0.9339(5) 0.1226(3) 0.0333(11) Uani 0.851(6) 1 d D . P A 1
F1B F 0.3532(17) 0.834(2) 0.0787(7) 0.031(4) Uani 0.149(6) 1 d D U P A 2
F2B F 0.5192(13) 0.946(2) 0.1592(11) 0.083(8) Uani 0.149(6) 1 d D . P A 2
F3B F 0.369(3) 1.0342(19) 0.1370(15) 0.069(10) Uani 0.149(6) 1 d D . P A 2
F4B F 0.3167(16) 0.8725(14) 0.1839(6) 0.054(5) Uani 0.149(6) 1 d D . P A 2
B1B B 0.3896(17) 0.9225(17) 0.1395(8) 0.034(5) Uani 0.149(6) 1 d D . P A 2
F1C F 0.9651(9) 1.0469(12) 0.3274(7) 0.037(2) Uani 0.56(4) 1 d D . P B 3
F2C F 1.1814(11) 1.1401(12) 0.3417(12) 0.068(4) Uani 0.56(4) 1 d D . P B 3
F3C F 1.0979(14) 0.9276(12) 0.3184(7) 0.050(2) Uani 0.56(4) 1 d D . P B 3
F4C F 1.085(3) 1.0490(14) 0.4171(6) 0.083(4) Uani 0.56(4) 1 d D . P B 3
B1C B 1.0827(12) 1.0419(13) 0.3510(8) 0.039(3) Uani 0.56(4) 1 d D . P B 3
F1D F 1.0485(18) 1.056(2) 0.4245(7) 0.065(4) Uani 0.44(4) 1 d D . P B 4
F2D F 1.1905(19) 1.1464(19) 0.3639(15) 0.084(6) Uani 0.44(4) 1 d D . P B 4
F3D F 1.109(2) 0.9334(16) 0.3408(16) 0.071(5) Uani 0.44(4) 1 d D . P B 4
F4D F 0.982(2) 1.046(2) 0.3208(10) 0.070(5) Uani 0.44(4) 1 d D . P B 4
B1D B 1.0826(17) 1.0466(15) 0.3622(9) 0.032(4) Uani 0.44(4) 1 d D . P B 4

loop_
_atom_site_aniso_label
_atom_site_aniso_U_11
_atom_site_aniso_U_22
_atom_site_aniso_U_33
_atom_site_aniso_U_23
_atom_site_aniso_U_13
_atom_site_aniso_U_12
Au1 0.02466(13) 0.02938(14) 0.02549(13) 0.00633(9) 0.00610(9) 0.01429(9)
Cl1 0.0349(4) 0.0304(4) 0.0413(4) 0.0079(3) 0.0099(3) 0.0125(3)
O1 0.0431(13) 0.0420(14) 0.0334(12) 0.0097(10) 0.0077(10) 0.0270(11)
O2 0.0495(14) 0.0531(15) 0.0293(11) 0.0134(11) 0.0142(10) 0.0358(12)
N1 0.0281(12) 0.0307(13) 0.0237(12) 0.0063(10) 0.0060(9) 0.0168(10)
N2 0.0343(15) 0.0377(16) 0.0278(14) 0.0093(12) 0.0047(11) 0.0214(13)
C1 0.0235(13) 0.0281(15) 0.0293(14) 0.0072(12) 0.0065(11) 0.0138(11)
C2 0.0323(15) 0.0308(15) 0.0227(13) 0.0048(11) 0.0042(11) 0.0144(12)
C3 0.0334(15) 0.0359(16) 0.0265(14) 0.0077(12) 0.0063(12) 0.0184(13)
C4 0.0342(15) 0.0391(17) 0.0260(14) 0.0095(13) 0.0047(12) 0.0216(14)
C5 0.048(2) 0.060(2) 0.0392(18) 0.0195(17) 0.0107(15) 0.0388(19)
C6 0.0308(15) 0.0291(15) 0.0268(14) 0.0023(12) 0.0029(11) 0.0129(12)
C7 0.053(2) 0.054(2) 0.0404(18) 0.0093(16) 0.0164(16) 0.0367(19)
C8 0.063(2) 0.058(2) 0.0385(19) 0.0057(17) 0.0144(17) 0.033(2)
Au1A 0.02927(14) 0.03248(14) 0.02396(13) 0.00383(9) 0.00565(9) 0.01787(10)
Cl1A 0.0521(5) 0.0346(4) 0.0414(4) 0.0057(3) 0.0167(4) 0.0147(4)
O1A 0.0348(12) 0.0397(13) 0.0301(11) 0.0055(10) 0.0052(9) 0.0212(10)
O2A 0.0418(12) 0.0427(13) 0.0246(10) 0.0046(9) 0.0072(9) 0.0259(11)
N1A 0.0289(12) 0.0320(13) 0.0226(12) 0.0033(10) 0.0059(9) 0.0182(11)
N2A 0.0352(15) 0.0435(18) 0.0263(13) 0.0036(12) 0.0026(11) 0.0249(14)
C1A 0.0312(15) 0.0305(15) 0.0279(14) 0.0064(12) 0.0063(12) 0.0182(13)
C2A 0.0327(15) 0.0318(16) 0.0216(13) 0.0030(11) 0.0045(11) 0.0156(13)
C3A 0.0393(17) 0.0385(17) 0.0248(14) 0.0044(12) 0.0055(12) 0.0219(14)
C4A 0.0382(17) 0.048(2) 0.0249(14) 0.0040(13) 0.0013(12) 0.0270(15)
C5A 0.047(2) 0.075(3) 0.0359(18) 0.0092(18) 0.0015(15) 0.044(2)
C6A 0.0295(14) 0.0311(16) 0.0273(14) 0.0027(12) 0.0057(11) 0.0130(12)
C7A 0.0375(17) 0.0450(19) 0.0307(15) 0.0051(14) 0.0100(13) 0.0245(15)
C8A 0.0341(16) 0.0435(19) 0.0396(17) 0.0031(14) 0.0051(13) 0.0201(14)
Au1B 0.02566(13) 0.02114(12) 0.02178(12) 0.00642(8) 0.00300(8) 0.01131(9)
Cl1B 0.0293(3) 0.0400(4) 0.0339(4) 0.0141(3) 0.0045(3) 0.0159(3)
O1B 0.0529(14) 0.0393(13) 0.0328(11) 0.0110(10) 0.0144(10) 0.0300(11)
O2B 0.0407(12) 0.0357(12) 0.0267(10) 0.0125(9) 0.0096(9) 0.0199(10)
N1B 0.0314(14) 0.0260(13) 0.0229(12) 0.0072(10) 0.0053(10) 0.0142(11)
N2B 0.0291(12) 0.0210(11) 0.0248(11) 0.0087(9) 0.0058(9) 0.0130(9)
C1B 0.0244(13) 0.0250(14) 0.0207(12) 0.0062(11) 0.0029(10) 0.0110(11)
C2B 0.0276(14) 0.0274(14) 0.0296(14) 0.0113(12) 0.0068(11) 0.0142(12)
C3B 0.0282(14) 0.0289(15) 0.0278(14) 0.0109(12) 0.0058(11) 0.0147(12)
C4B 0.0438(17) 0.0245(15) 0.0299(15) 0.0063(12) 0.0053(13) 0.0181(13)
C5B 0.0379(16) 0.0238(14) 0.0275(14) 0.0033(11) 0.0054(12) 0.0170(12)
C6B 0.0283(14) 0.0346(16) 0.0299(14) 0.0119(12) 0.0099(11) 0.0168(12)
C7B 0.0461(19) 0.0404(18) 0.0279(15) 0.0119(13) 0.0130(13) 0.0218(15)
C8B 0.055(2) 0.047(2) 0.0347(18) 0.0071(16) 0.0029(16) 0.0232(18)
Au1C 0.03250(14) 0.02254(13) 0.02942(14) 0.00497(9) -0.00229(9) 0.01458(10)
Cl1C 0.0367(4) 0.0394(4) 0.0422(4) 0.0119(3) 0.0009(3) 0.0203(3)
O1C 0.0645(17) 0.0314(13) 0.0494(14) 0.0069(11) 0.0219(13) 0.0226(12)
O2C 0.0408(12) 0.0401(13) 0.0337(11) 0.0109(10) 0.0077(9) 0.0233(11)
N1C 0.0351(15) 0.0241(13) 0.0356(15) 0.0066(11) 0.0000(11) 0.0162(12)
N2C 0.0376(14) 0.0224(12) 0.0315(13) 0.0067(10) -0.0013(10) 0.0168(11)
C1C 0.0306(15) 0.0271(15) 0.0299(14) 0.0042(12) -0.0018(12) 0.0141(12)
C2C 0.0305(15) 0.0300(15) 0.0356(16) 0.0099(13) 0.0025(12) 0.0159(12)
C3C 0.0313(15) 0.0278(15) 0.0359(16) 0.0091(13) 0.0008(12) 0.0145(12)
C4C 0.050(2) 0.0256(15) 0.0371(17) 0.0044(13) 0.0036(14) 0.0193(14)
C5C 0.0496(19) 0.0252(15) 0.0359(16) 0.0029(13) -0.0020(14) 0.0221(14)
C6C 0.0321(16) 0.0335(17) 0.0402(17) 0.0072(14) 0.0058(13) 0.0161(13)
C7C 0.0420(19) 0.054(2) 0.0378(18) 0.0064(17) 0.0118(15) 0.0224(17)
C8C 0.047(2) 0.066(3) 0.0424(19) 0.0170(18) 0.0145(16) 0.0272(19)
F1A 0.064(3) 0.0326(16) 0.076(2) 0.0231(16) -0.0201(19) 0.0019(16)
F2A 0.067(2) 0.0476(17) 0.084(2) 0.0037(15) 0.0408(18) 0.0237(15)
F3A 0.126(4) 0.053(2) 0.0354(15) 0.0041(13) -0.0193(18) 0.052(2)
F4A 0.043(2) 0.042(2) 0.063(2) 0.0270(16) 0.0192(17) 0.0278(19)
B1A 0.038(2) 0.028(2) 0.039(3) 0.013(2) 0.005(2) 0.0157(19)
F1B 0.032(4) 0.031(5) 0.029(4) 0.007(2) 0.005(2) 0.011(2)
F2B 0.040(8) 0.076(14) 0.12(2) 0.017(13) -0.025(9) 0.008(9)
F3B 0.041(13) 0.016(9) 0.15(3) 0.025(10) 0.024(14) 0.003(8)
F4B 0.081(11) 0.036(8) 0.033(7) 0.001(6) 0.016(7) 0.009(7)
B1B 0.041(10) 0.028(10) 0.032(9) 0.005(6) -0.002(7) 0.011(9)
F1C 0.034(3) 0.034(4) 0.048(4) 0.015(3) -0.002(2) 0.018(2)
F2C 0.041(3) 0.030(3) 0.143(11) 0.040(4) 0.022(4) 0.013(2)
F3C 0.046(3) 0.033(3) 0.080(6) 0.020(3) 0.008(4) 0.019(2)
F4C 0.139(12) 0.059(4) 0.045(5) 0.016(4) -0.032(5) 0.030(6)
B1C 0.032(6) 0.041(7) 0.052(7) 0.025(5) 0.002(4) 0.013(4)
F1D 0.076(7) 0.071(7) 0.034(4) 0.005(4) 0.007(4) 0.012(5)
F2D 0.061(6) 0.051(6) 0.155(15) 0.048(8) 0.030(7) 0.021(4)
F3D 0.058(8) 0.041(5) 0.146(14) 0.049(7) 0.058(9) 0.038(6)
F4D 0.103(10) 0.060(8) 0.051(6) 0.010(5) -0.022(7) 0.045(8)
B1D 0.051(7) 0.024(6) 0.032(6) 0.010(4) 0.006(4) 0.023(5)

loop_
_atom_type_symbol
_atom_type_description
_atom_type_scat_dispersion_real
_atom_type_scat_dispersion_imag
_atom_type_scat_source
C C 0.0181 0.0091 'International Tables Vol C Tables 4.2.6.8 and 6.1.1.4'
H H 0.0000 0.0000 'International Tables Vol C Tables 4.2.6.8 and 6.1.1.4'
Au Au -4.4197 7.2980 'International Tables Vol C Tables 4.2.6.8 and 6.1.1.4'
B B 0.0090 0.0039 'International Tables Vol C Tables 4.2.6.8 and 6.1.1.4'
Cl Cl 0.3639 0.7018 'International Tables Vol C Tables 4.2.6.8 and 6.1.1.4'
F F 0.0727 0.0534 'International Tables Vol C Tables 4.2.6.8 and 6.1.1.4'
N N 0.0311 0.0180 'International Tables Vol C Tables 4.2.6.8 and 6.1.1.4'
O O 0.0492 0.0322 'International Tables Vol C Tables 4.2.6.8 and 6.1.1.4'

loop_
_exptl_crystal_face_index_h
_exptl_crystal_face_index_k
_exptl_crystal_face_index_l
_exptl_crystal_face_perp_dist
-1 -7 5 0.0493
-7 2 2 0.0739
0 7 -5 0.0960
4 5 -5 0.0848
7 -4 -1 0.0437
1 1 12 0.0036
-1 -1 -12 0.0100

loop_
_geom_angle_atom_site_label_1
_geom_angle_atom_site_label_2
_geom_angle_atom_site_label_3
_geom_angle
_geom_angle_site_symmetry_1
_geom_angle_site_symmetry_3
_geom_angle_publ_flag
C1 Au1 C1 180.0 2_775 . ?
C1 Au1 Cl1 89.66(9) 2_775 . ?
C1 Au1 Cl1 90.34(9) . . ?
C1 Au1 Cl1 90.34(9) 2_775 2_775 ?
C1 Au1 Cl1 89.66(9) . 2_775 ?
Cl1 Au1 Cl1 180.0 . 2_775 ?
C6 O2 C7 115.7(3) . . ?
C1 N1 C2 109.0(3) . . ?
C1 N1 C4 124.3(2) . . ?
C2 N1 C4 126.7(2) . . ?
C1 N2 C3 110.1(3) . . ?
C1 N2 C5 125.0(3) . . ?
C3 N2 C5 124.7(3) . . ?
N1 C1 N2 106.8(3) . . ?
N1 C1 Au1 126.7(2) . . ?
N2 C1 Au1 126.5(2) . . ?
C3 C2 N1 107.1(3) . . ?
C3 C2 C6 129.7(3) . . ?
N1 C2 C6 123.2(3) . . ?
C2 C3 N2 107.0(3) . . ?
O1 C6 O2 125.0(3) . . ?
O1 C6 C2 125.4(3) . . ?
O2 C6 C2 109.6(3) . . ?
O2 C7 C8 106.2(3) . . ?
C1A Au1A C1A 180.0 2_676 . ?
C1A Au1A Cl1A 91.09(10) 2_676 2_676 ?
C1A Au1A Cl1A 88.91(10) . 2_676 ?
C1A Au1A Cl1A 88.91(10) 2_676 . ?
C1A Au1A Cl1A 91.09(10) . . ?
Cl1A Au1A Cl1A 180.0 2_676 . ?
C6A O2A C7A 115.5(2) . . ?
C1A N1A C2A 108.9(3) . . ?
C1A N1A C4A 124.2(3) . . ?
C2A N1A C4A 126.9(3) . . ?
C1A N2A C3A 109.9(3) . . ?
C1A N2A C5A 124.8(3) . . ?
C3A N2A C5A 125.2(3) . . ?
N1A C1A N2A 107.1(3) . . ?
N1A C1A Au1A 127.4(2) . . ?
N2A C1A Au1A 125.4(2) . . ?
C3A C2A N1A 107.0(3) . . ?
C3A C2A C6A 129.4(3) . . ?
N1A C2A C6A 123.1(3) . . ?
C2A C3A N2A 107.0(3) . . ?
O1A C6A O2A 125.8(3) . . ?
O1A C6A C2A 124.5(3) . . ?
O2A C6A C2A 109.7(3) . . ?
O2A C7A C8A 111.3(3) . . ?
C1B Au1B C1B 180.0 2_665 . ?
C1B Au1B Cl1B 90.04(8) 2_665 . ?
C1B Au1B Cl1B 89.96(8) . . ?
C1B Au1B Cl1B 89.97(8) 2_665 2_665 ?
C1B Au1B Cl1B 90.04(8) . 2_665 ?
Cl1B Au1B Cl1B 180.0 . 2_665 ?
C6B O2B C7B 115.7(2) . . ?
C1B N1B C2B 108.8(3) . . ?
C1B N1B C4B 123.0(3) . . ?
C2B N1B C4B 128.1(3) . . ?
C1B N2B C3B 110.4(2) . . ?
C1B N2B C5B 124.2(2) . . ?
C3B N2B C5B 125.4(3) . . ?
N2B C1B N1B 107.3(2) . . ?
N2B C1B Au1B 126.4(2) . . ?
N1B C1B Au1B 126.3(2) . . ?
C3B C2B N1B 107.0(3) . . ?
C3B C2B C6B 129.8(3) . . ?
N1B C2B C6B 123.2(3) . . ?
C2B C3B N2B 106.6(3) . . ?
O1B C6B O2B 125.0(3) . . ?
O1B C6B C2B 125.1(3) . . ?
O2B C6B C2B 109.9(2) . . ?
O2B C7B C8B 110.7(3) . . ?
C1C Au1C C1C 180.0 . 2_566 ?
C1C Au1C Cl1C 90.53(9) . 2_566 ?
C1C Au1C Cl1C 89.47(9) 2_566 2_566 ?
C1C Au1C Cl1C 89.47(9) . . ?
C1C Au1C Cl1C 90.53(9) 2_566 . ?
Cl1C Au1C Cl1C 180.00(4) 2_566 . ?
C6C O2C C7C 115.3(3) . . ?
C1C N1C C2C 109.3(3) . . ?
C1C N1C C4C 124.0(3) . . ?
C2C N1C C4C 126.7(3) . . ?
C1C N2C C3C 110.0(3) . . ?
C1C N2C C5C 124.5(3) . . ?
C3C N2C C5C 125.6(3) . . ?
N1C C1C N2C 107.0(3) . . ?
N1C C1C Au1C 127.1(2) . . ?
N2C C1C Au1C 125.9(2) . . ?
C3C C2C N1C 106.2(3) . . ?
C3C C2C C6C 130.2(3) . . ?
N1C C2C C6C 123.6(3) . . ?
N2C C3C C2C 107.5(3) . . ?
O1C C6C O2C 124.4(3) . . ?
O1C C6C C2C 125.0(3) . . ?
O2C C6C C2C 110.6(3) . . ?
O2C C7C C8C 107.6(3) . . ?
F3A B1A F2A 109.9(4) . . ?
F3A B1A F4A 110.0(4) . . ?
F2A B1A F4A 109.5(4) . . ?
F3A B1A F1A 109.7(4) . . ?
F2A B1A F1A 108.4(4) . . ?
F4A B1A F1A 109.3(4) . . ?
F3B B1B F1B 111.0(12) . . ?
F3B B1B F2B 109.6(12) . . ?
F1B B1B F2B 109.1(12) . . ?
F3B B1B F4B 109.3(12) . . ?
F1B B1B F4B 108.3(11) . . ?
F2B B1B F4B 109.5(12) . . ?
F2C B1C F1C 110.4(8) . . ?
F2C B1C F4C 110.0(9) . . ?
F1C B1C F4C 109.0(8) . . ?
F2C B1C F3C 109.4(8) . . ?
F1C B1C F3C 109.6(9) . . ?
F4C B1C F3C 108.5(9) . . ?
F2D B1D F4D 110.6(11) . . ?
F2D B1D F1D 109.4(11) . . ?
F4D B1D F1D 109.4(10) . . ?
F2D B1D F3D 109.6(11) . . ?
F4D B1D F3D 109.6(11) . . ?
F1D B1D F3D 108.2(10) . . ?

loop_
_geom_bond_atom_site_label_1
_geom_bond_atom_site_label_2
_geom_bond_distance
_geom_bond_site_symmetry_2
_geom_bond_publ_flag
Au1 C1 2.033(3) 2_775 ?
Au1 C1 2.033(3) . ?
Au1 Cl1 2.2851(8) . ?
Au1 Cl1 2.2851(8) 2_775 ?
O1 C6 1.211(4) . ?
O2 C6 1.336(4) . ?
O2 C7 1.457(4) . ?
N1 C1 1.343(4) . ?
N1 C2 1.391(4) . ?
N1 C4 1.468(4) . ?
N2 C1 1.352(4) . ?
N2 C3 1.363(4) . ?
N2 C5 1.475(4) . ?
C2 C3 1.356(4) . ?
C2 C6 1.471(4) . ?
C7 C8 1.486(5) . ?
Au1A C1A 2.031(3) 2_676 ?
Au1A C1A 2.031(3) . ?
Au1A Cl1A 2.2792(9) 2_676 ?
Au1A Cl1A 2.2793(9) . ?
O1A C6A 1.204(4) . ?
O2A C6A 1.341(4) . ?
O2A C7A 1.460(4) . ?
N1A C1A 1.336(4) . ?
N1A C2A 1.391(4) . ?
N1A C4A 1.463(4) . ?
N2A C1A 1.347(4) . ?
N2A C3A 1.365(4) . ?
N2A C5A 1.480(4) . ?
C2A C3A 1.352(4) . ?
C2A C6A 1.479(4) . ?
C7A C8A 1.525(5) . ?
Au1B C1B 2.037(3) 2_665 ?
Au1B C1B 2.037(3) . ?
Au1B Cl1B 2.2817(7) . ?
Au1B Cl1B 2.2818(7) 2_665 ?
O1B C6B 1.207(4) . ?
O2B C6B 1.339(4) . ?
O2B C7B 1.469(4) . ?
N1B C1B 1.342(4) . ?
N1B C2B 1.391(4) . ?
N1B C4B 1.469(4) . ?
N2B C1B 1.339(4) . ?
N2B C3B 1.367(4) . ?
N2B C5B 1.478(4) . ?
C2B C3B 1.364(4) . ?
C2B C6B 1.471(4) . ?
C7B C8B 1.501(5) . ?
Au1C C1C 2.034(3) . ?
Au1C C1C 2.035(3) 2_566 ?
Au1C Cl1C 2.2870(8) 2_566 ?
Au1C Cl1C 2.2871(8) . ?
O1C C6C 1.209(4) . ?
O2C C6C 1.335(4) . ?
O2C C7C 1.463(4) . ?
N1C C1C 1.341(4) . ?
N1C C2C 1.394(5) . ?
N1C C4C 1.476(4) . ?
N2C C1C 1.347(4) . ?
N2C C3C 1.361(4) . ?
N2C C5C 1.474(4) . ?
C2C C3C 1.362(4) . ?
C2C C6C 1.467(5) . ?
C7C C8C 1.495(6) . ?
F1A B1A 1.396(6) . ?
F2A B1A 1.373(6) . ?
F3A B1A 1.372(5) . ?
F4A B1A 1.384(5) . ?
F1B B1B 1.379(13) . ?
F2B B1B 1.380(13) . ?
F3B B1B 1.375(13) . ?
F4B B1B 1.382(13) . ?
F1C B1C 1.375(9) . ?
F2C B1C 1.367(9) . ?
F3C B1C 1.383(10) . ?
F4C B1C 1.377(10) . ?
F1D B1D 1.373(12) . ?
F2D B1D 1.366(11) . ?
F3D B1D 1.385(11) . ?
F4D B1D 1.368(12) . ?

loop_
_geom_torsion_atom_site_label_1
_geom_torsion_atom_site_label_2
_geom_torsion_atom_site_label_3
_geom_torsion_atom_site_label_4
_geom_torsion
_geom_torsion_site_symmetry_1
_geom_torsion_site_symmetry_2
_geom_torsion_site_symmetry_3
_geom_torsion_site_symmetry_4
_geom_torsion_publ_flag
C2 N1 C1 N2 0.2(4) . . . . ?
C4 N1 C1 N2 -177.3(3) . . . . ?
C2 N1 C1 Au1 178.4(2) . . . . ?
C4 N1 C1 Au1 0.8(5) . . . . ?
C3 N2 C1 N1 0.1(4) . . . . ?
C5 N2 C1 N1 -176.6(3) . . . . ?
C3 N2 C1 Au1 -178.1(2) . . . . ?
C5 N2 C1 Au1 5.2(5) . . . . ?
C1 N1 C2 C3 -0.4(4) . . . . ?
C4 N1 C2 C3 177.1(3) . . . . ?
C1 N1 C2 C6 175.8(3) . . . . ?
C4 N1 C2 C6 -6.7(5) . . . . ?
N1 C2 C3 N2 0.4(4) . . . . ?
C6 C2 C3 N2 -175.4(3) . . . . ?
C1 N2 C3 C2 -0.3(4) . . . . ?
C5 N2 C3 C2 176.4(3) . . . . ?
C7 O2 C6 O1 6.1(5) . . . . ?
C7 O2 C6 C2 -174.9(3) . . . . ?
C3 C2 C6 O1 171.8(4) . . . . ?
N1 C2 C6 O1 -3.5(5) . . . . ?
C3 C2 C6 O2 -7.2(5) . . . . ?
N1 C2 C6 O2 177.5(3) . . . . ?
C6 O2 C7 C8 -165.2(3) . . . . ?
C2A N1A C1A N2A 0.6(4) . . . . ?
C4A N1A C1A N2A 179.5(3) . . . . ?
C2A N1A C1A Au1A 178.2(2) . . . . ?
C4A N1A C1A Au1A -2.9(5) . . . . ?
C3A N2A C1A N1A -1.1(4) . . . . ?
C5A N2A C1A N1A 174.9(4) . . . . ?
C3A N2A C1A Au1A -178.7(3) . . . . ?
C5A N2A C1A Au1A -2.7(5) . . . . ?
C1A N1A C2A C3A 0.1(4) . . . . ?
C4A N1A C2A C3A -178.8(3) . . . . ?
C1A N1A C2A C6A -172.6(3) . . . . ?
C4A N1A C2A C6A 8.5(5) . . . . ?
N1A C2A C3A N2A -0.8(4) . . . . ?
C6A C2A C3A N2A 171.3(3) . . . . ?
C1A N2A C3A C2A 1.2(4) . . . . ?
C5A N2A C3A C2A -174.8(4) . . . . ?
C7A O2A C6A O1A 3.1(5) . . . . ?
C7A O2A C6A C2A -173.9(3) . . . . ?
C3A C2A C6A O1A -166.7(4) . . . . ?
N1A C2A C6A O1A 4.4(5) . . . . ?
C3A C2A C6A O2A 10.4(5) . . . . ?
N1A C2A C6A O2A -178.6(3) . . . . ?
C6A O2A C7A C8A 74.1(4) . . . . ?
C3B N2B C1B N1B -1.0(3) . . . . ?
C5B N2B C1B N1B 177.9(3) . . . . ?
C3B N2B C1B Au1B 175.9(2) . . . . ?
C5B N2B C1B Au1B -5.1(4) . . . . ?
C2B N1B C1B N2B 1.4(3) . . . . ?
C4B N1B C1B N2B 177.2(3) . . . . ?
C2B N1B C1B Au1B -175.6(2) . . . . ?
C4B N1B C1B Au1B 0.3(4) . . . . ?
C1B N1B C2B C3B -1.2(3) . . . . ?
C4B N1B C2B C3B -176.8(3) . . . . ?
C1B N1B C2B C6B 176.4(3) . . . . ?
C4B N1B C2B C6B 0.8(5) . . . . ?
N1B C2B C3B N2B 0.6(3) . . . . ?
C6B C2B C3B N2B -176.8(3) . . . . ?
C1B N2B C3B C2B 0.3(3) . . . . ?
C5B N2B C3B C2B -178.6(3) . . . . ?
C7B O2B C6B O1B -1.0(5) . . . . ?
C7B O2B C6B C2B 178.7(3) . . . . ?
C3B C2B C6B O1B -170.0(3) . . . . ?
N1B C2B C6B O1B 13.0(5) . . . . ?
C3B C2B C6B O2B 10.4(5) . . . . ?
N1B C2B C6B O2B -166.6(3) . . . . ?
C6B O2B C7B C8B -81.4(3) . . . . ?
C2C N1C C1C N2C 0.0(4) . . . . ?
C4C N1C C1C N2C -177.6(3) . . . . ?
C2C N1C C1C Au1C -179.7(2) . . . . ?
C4C N1C C1C Au1C 2.7(5) . . . . ?
C3C N2C C1C N1C -0.1(4) . . . . ?
C5C N2C C1C N1C 179.8(3) . . . . ?
C3C N2C C1C Au1C 179.6(2) . . . . ?
C5C N2C C1C Au1C -0.5(4) . . . . ?
C1C N1C C2C C3C 0.1(4) . . . . ?
C4C N1C C2C C3C 177.6(3) . . . . ?
C1C N1C C2C C6C 179.2(3) . . . . ?
C4C N1C C2C C6C -3.3(5) . . . . ?
C1C N2C C3C C2C 0.1(4) . . . . ?
C5C N2C C3C C2C -179.8(3) . . . . ?
N1C C2C C3C N2C -0.1(4) . . . . ?
C6C C2C C3C N2C -179.1(3) . . . . ?
C7C O2C C6C O1C 1.3(5) . . . . ?
C7C O2C C6C C2C -177.9(3) . . . . ?
C3C C2C C6C O1C 172.4(3) . . . . ?
N1C C2C C6C O1C -6.4(5) . . . . ?
C3C C2C C6C O2C -8.4(5) . . . . ?
N1C C2C C6C O2C 172.8(3) . . . . ?
C6C O2C C7C C8C 176.6(3) . . . . ?

loop_
_exptl_oxdiff_crystal_face_indexfrac_h
_exptl_oxdiff_crystal_face_indexfrac_k
_exptl_oxdiff_crystal_face_indexfrac_l
_exptl_oxdiff_crystal_face_x
_exptl_oxdiff_crystal_face_y
_exptl_oxdiff_crystal_face_z
-0.5252 -6.8496 5.4349 -0.0112 -0.4705 0.8823
-7.0241 1.6164 2.2836 -0.0246 -0.9481 -0.3172
0.4661 6.8728 -5.4230 0.0110 0.4631 -0.8863
3.8081 4.6953 -5.4459 0.0209 0.8334 -0.5523
6.9225 -3.5903 -0.7422 0.0216 0.8198 0.5722
0.5930 0.7462 12.4694 -0.9996 0.0256 -0.0088
-0.5930 -0.7462 -12.4694 0.9996 -0.0256 0.0088
